data_7057524
loop_
_publ_author_name
'Petrov, Pavel A.'
'Nadolinny, Vladimir A.'
'Bogomyakov, Artem S.'
'Sukhikh, Taisiya S.'

_publ_section_title
;
 The first heterocubane cluster with a [W3GaS4] core
;
_journal_issue 15
_journal_name_full 'New Journal of Chemistry'
_journal_page_first 12349
_journal_paper_doi 10.1039/C8NJ00650D
_journal_volume 42
_journal_year 2018
_chemical_formula_moiety '2(C78 H72 Br3.81 Ga0.81 P6 S4 W3), 10(C4 H8 O)'
_chemical_formula_sum 'C196 H224 Br7.63 Ga1.63 O10 P12 S8 W6'
_chemical_formula_weight 5193.84
_space_group_crystal_system monoclinic
_space_group_IT_number 15
_space_group_name_Hall '-C 2yc'
_space_group_name_H-M_alt 'C 1 2/c 1'
_symmetry_space_group_name_Hall '-C 2yc'
_symmetry_space_group_name_H-M 'C 1 2/c 1'
_atom_sites_solution_hydrogens geom
_audit_creation_date 2018-05-15
_audit_creation_method
;
Olex2 1.2
(compiled 2018.04.26 svn.r3504 for OlexSys, GUI svn.r5492)
;
_audit_update_record
;
2018-05-24 deposited with the CCDC.
2018-06-19 downloaded from the CCDC.
;
_cell_angle_alpha 90
_cell_angle_beta 110.5160(10)
_cell_angle_gamma 90
_cell_formula_units_Z 4
_cell_length_a 41.4088(13)
_cell_length_b 18.0186(6)
_cell_length_c 28.4195(9)
_cell_measurement_reflns_used 9845
_cell_measurement_temperature 150(2)
_cell_measurement_theta_max 26.38
_cell_measurement_theta_min 2.45
_cell_volume 19859.7(11)
_computing_cell_refinement 'Bruker SMART'
_computing_data_collection 'Bruker SMART'
_computing_data_reduction 'Bruker SAINT'
_computing_molecular_graphics 'Olex2 (Dolomanov et al., 2009)'
_computing_publication_material 'Olex2 (Dolomanov et al., 2009)'
_computing_structure_refinement 'ShelXL (Sheldrick, 2015)'
_computing_structure_solution 'ShelXT (Sheldrick, 2015)'
_diffrn_ambient_temperature 150(2)
_diffrn_measured_fraction_theta_full 0.999
_diffrn_measured_fraction_theta_max 0.999
_diffrn_measurement_device_type 'CCD area detector'
_diffrn_measurement_method 'phi and omega scans'
_diffrn_radiation_monochromator graphite
_diffrn_radiation_type MoK\a
_diffrn_radiation_wavelength 0.71073
_diffrn_reflns_av_R_equivalents 0.0429
_diffrn_reflns_av_unetI/netI 0.0430
_diffrn_reflns_Laue_measured_fraction_full 0.999
_diffrn_reflns_Laue_measured_fraction_max 0.999
_diffrn_reflns_limit_h_max 46
_diffrn_reflns_limit_h_min -49
_diffrn_reflns_limit_k_max 21
_diffrn_reflns_limit_k_min -13
_diffrn_reflns_limit_l_max 33
_diffrn_reflns_limit_l_min -31
_diffrn_reflns_number 55752
_diffrn_reflns_point_group_measured_fraction_full 0.999
_diffrn_reflns_point_group_measured_fraction_max 0.999
_diffrn_reflns_theta_full 25.027
_diffrn_reflns_theta_max 25.027
_diffrn_reflns_theta_min 1.522
_exptl_absorpt_coefficient_mu 5.447
_exptl_absorpt_correction_T_max 0.2602
_exptl_absorpt_correction_T_min 0.1706
_exptl_absorpt_correction_type multi-scan
_exptl_absorpt_process_details
'SADABS-2008/1 (Bruker,2008) was used for absorption correction. wR2(int) was 0.0921 before and 0.0509 after correction. The Ratio of minimum to maximum transmission is 0.6556. The \l/2 correction factor is 0.0015.'
_exptl_crystal_colour black
_exptl_crystal_colour_primary black
_exptl_crystal_density_diffrn 1.713
_exptl_crystal_description block
_exptl_crystal_F_000 10038
_exptl_crystal_size_max 0.35
_exptl_crystal_size_mid 0.22
_exptl_crystal_size_min 0.1
_refine_diff_density_max 2.093
_refine_diff_density_min -1.143
_refine_diff_density_rms 0.157
_refine_ls_extinction_method none
_refine_ls_goodness_of_fit_ref 1.060
_refine_ls_hydrogen_treatment constr
_refine_ls_matrix_type full
_refine_ls_number_parameters 966
_refine_ls_number_reflns 17525
_refine_ls_number_restraints 30
_refine_ls_restrained_S_all 1.062
_refine_ls_R_factor_all 0.0559
_refine_ls_R_factor_gt 0.0383
_refine_ls_shift/su_max 0.006
_refine_ls_shift/su_mean 0.000
_refine_ls_structure_factor_coef Fsqd
_refine_ls_weighting_details 'w=1/[\s^2^(Fo^2^)+(0.0510P)^2^+220.8660P] where P=(Fo^2^+2Fc^2^)/3'
_refine_ls_weighting_scheme calc
_refine_ls_wR_factor_gt 0.0983
_refine_ls_wR_factor_ref 0.1122
_reflns_Friedel_coverage 0.000
_reflns_number_gt 13983
_reflns_number_total 17525
_reflns_threshold_expression 'I > 2\s(I)'
_cod_data_source_file c8nj00650d2.cif
_cod_data_source_block pe_569
_cod_depositor_comments 'Adding full bibliography for 7057524--7057525.cif.'
_cod_database_code 7057524
_shelx_shelxl_version_number 2014/7
_shelx_space_group_comment
;
The symmetry employed for this shelxl refinement is uniquely defined
by the following loop, which should always be used as a source of
symmetry information in preference to the above space-group names.
They are only intended as comments.
;
_shelx_estimated_absorpt_t_max 0.612
_shelx_estimated_absorpt_t_min 0.252
_olex2_refinement_description
;
1. Fixed Uiso
 At 1.2 times of:
  All C(H) groups, All C(H,H) groups
2. Restrained distances
 O31S-C32S = C32S-C33S = C33S-C34S = C35S-C34S = O31S-C35S
 1.45 with sigma of 0.02
 O41S-C42S = C42S-C43S = C43S-C44S = C45S-C44S = O41S-C45S
 1.45 with sigma of 0.02
 C52S-C53S = C52S-O51S = O51S-C55S = C54S-C55S = C54S-C53S
 1.45 with sigma of 0.02
 C33S-O31S
 2.35 with sigma of 0.04
 C33S-C35S
 2.35 with sigma of 0.04
 C32S-C34S
 2.35 with sigma of 0.04
 C32S-C35S
 2.35 with sigma of 0.04
 C35S-C33S
 2.35 with sigma of 0.04
 C43S-O41S
 2.35 with sigma of 0.04
 C43S-C45S
 2.35 with sigma of 0.04
 C42S-C44S
 2.35 with sigma of 0.04
 C42S-C45S
 2.35 with sigma of 0.04
 C45S-C43S
 2.35 with sigma of 0.04
 C52S-C55S
 2.35 with sigma of 0.04
 C52S-C54S
 2.35 with sigma of 0.04
 O51S-C53S
 2.35 with sigma of 0.04
 O51S-C54S
 2.35 with sigma of 0.04
 C53S-C55S
 2.35 with sigma of 0.04
3. Others
 Sof(Br4)=Sof(Ga1)=FVAR(1)
 Fixed Sof: C55S(0.5) H55A(0.5) H55B(0.5) O51S(0.5) C52S(0.5) H52A(0.5)
 H52B(0.5) C53S(0.5) H53A(0.5) H53B(0.5) C54S(0.5) H54A(0.5) H54B(0.5)
4.a Secondary CH2 refined with riding coordinates:
 C11(H11A,H11B), C12(H12A,H12B), C21(H21A,H21B), C22(H22A,H22B), C31(H31A,
 H31B), C32(H32A,H32B), C22S(H22C,H22D), C24S(H24A,H24B), C25S(H25A,H25B),
 C23S(H23A,H23B), C15S(H15A,H15B), C32S(H32C,H32D), C33S(H33A,H33B), C35S(H35A,
 H35B), C12S(H12C,H12D), C34S(H34A,H34B), C13S(H13A,H13B), C14S(H14A,H14B),
 C55S(H55A,H55B), C52S(H52A,H52B), C53S(H53A,H53B), C54S(H54A,H54B), C42S(H42A,
 H42B), C43S(H43A,H43B), C45S(H45A,H45B), C44S(H44A,H44B)
4.b Aromatic/amide H refined with riding coordinates:
 C112(H112), C113(H113), C114(H114), C115(H115), C116(H116), C122(H122),
 C123(H123), C124(H124), C125(H125), C126(H126), C132(H132), C133(H133),
 C134(H134), C135(H135), C136(H136), C142(H142), C143(H143), C144(H144),
 C145(H145), C146(H146), C212(H212), C213(H213), C214(H214), C215(H215),
 C216(H216), C222(H222), C223(H223), C224(H224), C225(H225), C226(H226),
 C232(H232), C233(H233), C234(H234), C235(H235), C236(H236), C242(H242),
 C243(H243), C244(H244), C245(H245), C246(H246), C312(H312), C313(H313),
 C314(H314), C315(H315), C316(H316), C322(H322), C323(H323), C324(H324),
 C325(H325), C326(H326), C332(H332), C333(H333), C334(H334), C335(H335),
 C336(H336), C342(H342), C343(H343), C344(H344), C345(H345), C346(H346)
;
_smtbx_masks_special_details
;
Some of the solvent tetrahydrofuran molecules appeared to be highly disordered
and it was difficult to model their positions reliably. Therefore, the structure 
was treated via Solvent Mask procedure to remove the contribution
of the electron density in the solvent regions from the intensity data.
The total potential solvent accessible void volume was estimated to be
ca.  650 Ang**3 and the electron count per unit cell was 280, which
were assigned to 4 THF molecules per unit cell and one THF
molecule per formula unit.
;
_olex2_submission_special_instructions 'No special instructions were received'

loop_
_space_group_symop_operation_xyz
'x, y, z'
'-x, y, -z+1/2'
'x+1/2, y+1/2, z'
'-x+1/2, y+1/2, -z+1/2'
'-x, -y, -z'
'x, -y, z-1/2'
'-x+1/2, -y+1/2, -z'
'x+1/2, -y+1/2, z-1/2'

loop_
_atom_site_label
_atom_site_type_symbol
_atom_site_fract_x
_atom_site_fract_y
_atom_site_fract_z
_atom_site_U_iso_or_equiv
_atom_site_adp_type
_atom_site_occupancy
_atom_site_site_symmetry_order
_atom_site_calc_flag
_atom_site_refinement_flags_posn
_atom_site_refinement_flags_occupancy
W1 W 0.16256(2) 0.91753(2) 0.16076(2) 0.02432(8) Uani 1 1 d . .
W2 W 0.10337(2) 0.83586(2) 0.11350(2) 0.02493(8) Uani 1 1 d . .
W3 W 0.15680(2) 0.77207(2) 0.19224(2) 0.02443(8) Uani 1 1 d . .
Br1 Br 0.08167(2) 0.71346(4) 0.06172(3) 0.03912(18) Uani 1 1 d . .
Br2 Br 0.22320(2) 0.74021(4) 0.22020(3) 0.03062(15) Uani 1 1 d . .
Br3 Br 0.16472(2) 0.98836(4) 0.08099(3) 0.03448(16) Uani 1 1 d . .
Br4 Br 0.08366(3) 0.95297(6) 0.28341(4) 0.0475(3) Uani 0.813(2) 1 d . P
Ga1 Ga 0.10773(2) 0.89767(5) 0.22722(3) 0.0263(3) Uani 0.813(2) 1 d . P
S1 S 0.10470(5) 0.95495(10) 0.14890(7) 0.0352(4) Uani 1 1 d . .
S2 S 0.09841(4) 0.78151(9) 0.18715(6) 0.0297(4) Uani 1 1 d . .
S3 S 0.16880(5) 0.88051(10) 0.24402(6) 0.0330(4) Uani 1 1 d . .
S4 S 0.15911(4) 0.80773(9) 0.11330(6) 0.0253(3) Uani 1 1 d . .
P11 P 0.22819(5) 0.92763(10) 0.17384(7) 0.0287(4) Uani 1 1 d . .
P12 P 0.17725(5) 1.05295(10) 0.19463(7) 0.0302(4) Uani 1 1 d . .
P21 P 0.08638(5) 0.87628(11) 0.01923(7) 0.0339(4) Uani 1 1 d . .
P22 P 0.03727(5) 0.85392(11) 0.08711(7) 0.0339(4) Uani 1 1 d . .
P31 P 0.15654(4) 0.63579(9) 0.16369(6) 0.0270(4) Uani 1 1 d . .
P32 P 0.16249(5) 0.69890(10) 0.27373(7) 0.0304(4) Uani 1 1 d . .
C11 C 0.23818(18) 1.0273(4) 0.1723(3) 0.0317(15) Uani 1 1 d . .
H11A H 0.2635 1.0341 0.1844 0.038 Uiso 1 1 calc R .
H11B H 0.2287 1.0453 0.1371 0.038 Uiso 1 1 calc R .
C12 C 0.22320(18) 1.0734(4) 0.2046(3) 0.0330(16) Uani 1 1 d . .
H12A H 0.2253 1.1266 0.1974 0.040 Uiso 1 1 calc R .
H12B H 0.2371 1.0646 0.2404 0.040 Uiso 1 1 calc R .
C21 C 0.0396(2) 0.8576(5) -0.0099(3) 0.0441(19) Uani 1 1 d . .
H21A H 0.0306 0.8793 -0.0441 0.053 Uiso 1 1 calc R .
H21B H 0.0354 0.8034 -0.0127 0.053 Uiso 1 1 calc R .
C22 C 0.02144(19) 0.8924(4) 0.0233(3) 0.0390(17) Uani 1 1 d . .
H22A H -0.0037 0.8835 0.0079 0.047 Uiso 1 1 calc R .
H22B H 0.0253 0.9468 0.0250 0.047 Uiso 1 1 calc R .
C31 C 0.17855(18) 0.5830(4) 0.2219(2) 0.0306(15) Uani 1 1 d . .
H31A H 0.1778 0.5293 0.2145 0.037 Uiso 1 1 calc R .
H31B H 0.2030 0.5985 0.2366 0.037 Uiso 1 1 calc R .
C32 C 0.1599(2) 0.5992(4) 0.2586(3) 0.0364(17) Uani 1 1 d . .
H32A H 0.1706 0.5701 0.2898 0.044 Uiso 1 1 calc R .
H32B H 0.1354 0.5841 0.2435 0.044 Uiso 1 1 calc R .
C111 C 0.24464(18) 0.8894(4) 0.1267(3) 0.0341(16) Uani 1 1 d . .
C112 C 0.23908(19) 0.8147(4) 0.1125(3) 0.0378(17) Uani 1 1 d . .
H112 H 0.2269 0.7835 0.1275 0.045 Uiso 1 1 calc R .
C113 C 0.2512(2) 0.7862(5) 0.0768(3) 0.0453(19) Uani 1 1 d . .
H113 H 0.2469 0.7356 0.0673 0.054 Uiso 1 1 calc R .
C114 C 0.2693(2) 0.8289(5) 0.0549(3) 0.046(2) Uani 1 1 d . .
H114 H 0.2772 0.8087 0.0299 0.055 Uiso 1 1 calc R .
C115 C 0.2758(3) 0.9012(5) 0.0696(4) 0.060(3) Uani 1 1 d . .
H115 H 0.2890 0.9310 0.0554 0.072 Uiso 1 1 calc R .
C116 C 0.2636(2) 0.9322(5) 0.1051(3) 0.055(2) Uani 1 1 d . .
H116 H 0.2682 0.9828 0.1144 0.066 Uiso 1 1 calc R .
C121 C 0.26176(18) 0.9036(4) 0.2340(3) 0.0329(16) Uani 1 1 d . .
C122 C 0.2928(2) 0.8706(5) 0.2374(3) 0.049(2) Uani 1 1 d . .
H122 H 0.2972 0.8599 0.2075 0.058 Uiso 1 1 calc R .
C123 C 0.3174(2) 0.8530(5) 0.2837(4) 0.058(2) Uani 1 1 d . .
H123 H 0.3382 0.8287 0.2853 0.070 Uiso 1 1 calc R .
C124 C 0.3115(2) 0.8714(4) 0.3275(3) 0.051(2) Uani 1 1 d . .
H124 H 0.3284 0.8604 0.3594 0.062 Uiso 1 1 calc R .
C125 C 0.2817(2) 0.9048(4) 0.3248(3) 0.0426(19) Uani 1 1 d . .
H125 H 0.2779 0.9173 0.3548 0.051 Uiso 1 1 calc R .
C126 C 0.2568(2) 0.9210(4) 0.2790(3) 0.0383(17) Uani 1 1 d . .
H126 H 0.2360 0.9443 0.2779 0.046 Uiso 1 1 calc R .
C131 C 0.1753(2) 1.0884(4) 0.2546(3) 0.0385(18) Uani 1 1 d . .
C132 C 0.1914(2) 1.1555(5) 0.2729(3) 0.057(2) Uani 1 1 d . .
H132 H 0.2034 1.1805 0.2545 0.068 Uiso 1 1 calc R .
C133 C 0.1907(3) 1.1870(6) 0.3165(4) 0.071(3) Uani 1 1 d . .
H133 H 0.2009 1.2342 0.3269 0.085 Uiso 1 1 calc R .
C134 C 0.1756(3) 1.1516(6) 0.3438(4) 0.074(3) Uani 1 1 d . .
H134 H 0.1757 1.1731 0.3744 0.088 Uiso 1 1 calc R .
C135 C 0.1603(4) 1.0869(6) 0.3295(4) 0.090(4) Uani 1 1 d . .
H135 H 0.1495 1.0623 0.3495 0.108 Uiso 1 1 calc R .
C136 C 0.1602(4) 1.0536(6) 0.2828(5) 0.088(4) Uani 1 1 d . .
H136 H 0.1493 1.0070 0.2724 0.105 Uiso 1 1 calc R .
C141 C 0.1527(2) 1.1271(4) 0.1537(3) 0.044(2) Uani 1 1 d . .
C142 C 0.1658(3) 1.1645(4) 0.1214(3) 0.056(2) Uani 1 1 d . .
H142 H 0.1876 1.1507 0.1201 0.068 Uiso 1 1 calc R .
C143 C 0.1473(4) 1.2219(5) 0.0911(4) 0.083(4) Uani 1 1 d . .
H143 H 0.1566 1.2474 0.0695 0.100 Uiso 1 1 calc R .
C144 C 0.1159(4) 1.2415(5) 0.0924(5) 0.093(5) Uani 1 1 d . .
H144 H 0.1032 1.2802 0.0714 0.112 Uiso 1 1 calc R .
C145 C 0.1026(3) 1.2052(7) 0.1243(5) 0.093(4) Uani 1 1 d . .
H145 H 0.0808 1.2197 0.1254 0.112 Uiso 1 1 calc R .
C146 C 0.1209(3) 1.1468(5) 0.1553(4) 0.063(3) Uani 1 1 d . .
H146 H 0.1116 1.1214 0.1769 0.075 Uiso 1 1 calc R .
C211 C 0.08536(18) 0.9714(4) -0.0044(3) 0.0369(17) Uani 1 1 d . .
C212 C 0.0842(2) 0.9821(5) -0.0534(3) 0.048(2) Uani 1 1 d . .
H212 H 0.0860 0.9409 -0.0733 0.058 Uiso 1 1 calc R .
C213 C 0.0806(2) 1.0536(5) -0.0732(3) 0.054(2) Uani 1 1 d . .
H213 H 0.0805 1.0614 -0.1063 0.065 Uiso 1 1 calc R .
C214 C 0.0771(2) 1.1136(5) -0.0448(3) 0.051(2) Uani 1 1 d . .
H214 H 0.0744 1.1622 -0.0587 0.061 Uiso 1 1 calc R .
C215 C 0.0776(2) 1.1029(5) 0.0036(3) 0.048(2) Uani 1 1 d . .
H215 H 0.0754 1.1440 0.0231 0.058 Uiso 1 1 calc R .
C216 C 0.08146(18) 1.0313(4) 0.0236(3) 0.0365(17) Uani 1 1 d . .
H216 H 0.0814 1.0237 0.0567 0.044 Uiso 1 1 calc R .
C221 C 0.1066(2) 0.8244(4) -0.0181(3) 0.0431(19) Uani 1 1 d . .
C222 C 0.0891(3) 0.7704(6) -0.0529(4) 0.076(3) Uani 1 1 d . .
H222 H 0.0654 0.7610 -0.0590 0.092 Uiso 1 1 calc R .
C223 C 0.1066(3) 0.7300(7) -0.0788(5) 0.092(4) Uani 1 1 d . .
H223 H 0.0946 0.6933 -0.1026 0.111 Uiso 1 1 calc R .
C224 C 0.1408(3) 0.7432(6) -0.0702(4) 0.065(3) Uani 1 1 d . .
H224 H 0.1524 0.7156 -0.0880 0.078 Uiso 1 1 calc R .
C225 C 0.1583(2) 0.7956(5) -0.0362(3) 0.050(2) Uani 1 1 d . .
H225 H 0.1819 0.8049 -0.0304 0.060 Uiso 1 1 calc R .
C226 C 0.1411(2) 0.8354(4) -0.0099(3) 0.0421(19) Uani 1 1 d . .
H226 H 0.1536 0.8710 0.0143 0.051 Uiso 1 1 calc R .
C231 C 0.02064(19) 0.9198(5) 0.1224(3) 0.0441(19) Uani 1 1 d . .
C232 C 0.0052(2) 0.8955(8) 0.1551(4) 0.077(3) Uani 1 1 d . .
H232 H 0.0022 0.8439 0.1591 0.093 Uiso 1 1 calc R .
C233 C -0.0061(3) 0.9475(11) 0.1828(5) 0.109(5) Uani 1 1 d . .
H233 H -0.0165 0.9301 0.2056 0.131 Uiso 1 1 calc R .
C234 C -0.0027(3) 1.0191(10) 0.1782(5) 0.099(5) Uani 1 1 d . .
H234 H -0.0090 1.0531 0.1990 0.119 Uiso 1 1 calc R .
C235 C 0.0104(4) 1.0443(8) 0.1419(5) 0.109(5) Uani 1 1 d . .
H235 H 0.0113 1.0961 0.1361 0.131 Uiso 1 1 calc R .
C236 C 0.0220(3) 0.9943(6) 0.1141(4) 0.076(3) Uani 1 1 d . .
H236 H 0.0309 1.0118 0.0895 0.091 Uiso 1 1 calc R .
C241 C 0.0106(2) 0.7718(4) 0.0833(3) 0.045(2) Uani 1 1 d . .
C242 C 0.0150(2) 0.7299(6) 0.1270(4) 0.072(3) Uani 1 1 d . .
H242 H 0.0317 0.7443 0.1581 0.086 Uiso 1 1 calc R .
C243 C -0.0054(3) 0.6669(6) 0.1243(5) 0.084(4) Uani 1 1 d . .
H243 H -0.0020 0.6393 0.1541 0.100 Uiso 1 1 calc R .
C244 C -0.0294(3) 0.6440(6) 0.0814(6) 0.082(4) Uani 1 1 d . .
H244 H -0.0436 0.6024 0.0810 0.098 Uiso 1 1 calc R .
C245 C -0.0331(3) 0.6826(6) 0.0377(5) 0.075(3) Uani 1 1 d . .
H245 H -0.0492 0.6658 0.0067 0.089 Uiso 1 1 calc R .
C246 C -0.0132(2) 0.7466(5) 0.0387(4) 0.058(2) Uani 1 1 d . .
H246 H -0.0163 0.7727 0.0084 0.070 Uiso 1 1 calc R .
C311 C 0.18113(18) 0.6159(4) 0.1226(3) 0.0302(15) Uani 1 1 d . .
C312 C 0.2140(2) 0.5880(4) 0.1411(3) 0.0385(17) Uani 1 1 d . .
H312 H 0.2244 0.5788 0.1761 0.046 Uiso 1 1 calc R .
C313 C 0.2325(2) 0.5729(4) 0.1097(3) 0.046(2) Uani 1 1 d . .
H313 H 0.2553 0.5537 0.1232 0.055 Uiso 1 1 calc R .
C314 C 0.2176(2) 0.5860(4) 0.0590(3) 0.047(2) Uani 1 1 d . .
H314 H 0.2298 0.5748 0.0372 0.057 Uiso 1 1 calc R .
C315 C 0.1849(2) 0.6153(5) 0.0400(3) 0.049(2) Uani 1 1 d . .
H315 H 0.1749 0.6253 0.0051 0.058 Uiso 1 1 calc R .
C316 C 0.1664(2) 0.6304(4) 0.0714(3) 0.0373(17) Uani 1 1 d . .
H316 H 0.1438 0.6506 0.0580 0.045 Uiso 1 1 calc R .
C321 C 0.1188(2) 0.5729(4) 0.1396(3) 0.0374(17) Uani 1 1 d . .
C322 C 0.0888(2) 0.5864(5) 0.1496(3) 0.049(2) Uani 1 1 d . .
H322 H 0.0855 0.6325 0.1635 0.058 Uiso 1 1 calc R .
C323 C 0.0637(2) 0.5321(6) 0.1390(5) 0.074(3) Uani 1 1 d . .
H323 H 0.0431 0.5411 0.1457 0.088 Uiso 1 1 calc R .
C324 C 0.0683(3) 0.4657(6) 0.1192(5) 0.086(4) Uani 1 1 d . .
H324 H 0.0509 0.4289 0.1126 0.103 Uiso 1 1 calc R .
C325 C 0.0973(3) 0.4510(6) 0.1087(5) 0.081(3) Uani 1 1 d . .
H325 H 0.1000 0.4046 0.0947 0.097 Uiso 1 1 calc R .
C326 C 0.1232(2) 0.5055(5) 0.1188(4) 0.059(2) Uani 1 1 d . .
H326 H 0.1435 0.4963 0.1116 0.070 Uiso 1 1 calc R .
C331 C 0.1287(2) 0.7141(5) 0.3003(3) 0.0402(18) Uani 1 1 d . .
C332 C 0.1327(3) 0.7710(5) 0.3335(4) 0.069(3) Uani 1 1 d . .
H332 H 0.1529 0.8005 0.3430 0.083 Uiso 1 1 calc R .
C333 C 0.1068(3) 0.7862(6) 0.3538(4) 0.080(3) Uani 1 1 d . .
H333 H 0.1104 0.8246 0.3781 0.096 Uiso 1 1 calc R .
C334 C 0.0769(3) 0.7471(7) 0.3393(5) 0.078(3) Uani 1 1 d . .
H334 H 0.0590 0.7594 0.3516 0.094 Uiso 1 1 calc R .
C335 C 0.0733(3) 0.6901(7) 0.3069(4) 0.076(3) Uani 1 1 d . .
H335 H 0.0529 0.6608 0.2973 0.091 Uiso 1 1 calc R .
C336 C 0.0986(2) 0.6736(5) 0.2874(4) 0.060(2) Uani 1 1 d . .
H336 H 0.0952 0.6334 0.2645 0.072 Uiso 1 1 calc R .
C341 C 0.20060(19) 0.7023(4) 0.3317(3) 0.0332(16) Uani 1 1 d . .
C342 C 0.2264(2) 0.7559(4) 0.3400(3) 0.0395(18) Uani 1 1 d . .
H342 H 0.2248 0.7917 0.3148 0.047 Uiso 1 1 calc R .
C343 C 0.2545(2) 0.7571(5) 0.3851(3) 0.050(2) Uani 1 1 d . .
H343 H 0.2720 0.7936 0.3907 0.059 Uiso 1 1 calc R .
C344 C 0.2566(2) 0.7047(5) 0.4217(3) 0.052(2) Uani 1 1 d . .
H344 H 0.2757 0.7054 0.4523 0.063 Uiso 1 1 calc R .
C345 C 0.2314(2) 0.6518(5) 0.4145(3) 0.048(2) Uani 1 1 d . .
H345 H 0.2333 0.6160 0.4399 0.057 Uiso 1 1 calc R .
C346 C 0.2033(2) 0.6508(4) 0.3698(3) 0.0401(18) Uani 1 1 d . .
H346 H 0.1856 0.6149 0.3651 0.048 Uiso 1 1 calc R .
O21S O 0.0614(4) 0.5512(9) -0.0777(6) 0.187(6) Uiso 1 1 d . .
C22S C 0.0724(5) 0.5381(12) -0.0218(7) 0.152(7) Uiso 1 1 d . .
H22C H 0.0818 0.4876 -0.0126 0.182 Uiso 1 1 calc R .
H22D H 0.0896 0.5752 -0.0026 0.182 Uiso 1 1 calc R .
C24S C 0.0209(6) 0.6011(12) -0.0483(8) 0.166(8) Uiso 1 1 d . .
H24A H 0.0282 0.6517 -0.0354 0.199 Uiso 1 1 calc R .
H24B H -0.0042 0.5961 -0.0561 0.199 Uiso 1 1 calc R .
C25S C 0.0297(5) 0.5861(10) -0.0909(7) 0.140(6) Uiso 1 1 d . .
H25A H 0.0118 0.5540 -0.1144 0.168 Uiso 1 1 calc R .
H25B H 0.0304 0.6332 -0.1085 0.168 Uiso 1 1 calc R .
C23S C 0.0390(5) 0.5475(12) -0.0141(8) 0.158(7) Uiso 1 1 d . .
H23A H 0.0261 0.5002 -0.0202 0.189 Uiso 1 1 calc R .
H23B H 0.0428 0.5640 0.0207 0.189 Uiso 1 1 calc R .
O11S O 0.2355(2) 0.9619(5) 0.4828(3) 0.091(2) Uiso 1 1 d . .
C15S C 0.2036(4) 0.9999(9) 0.4759(6) 0.117(5) Uiso 1 1 d . .
H15A H 0.2035 1.0205 0.5082 0.140 Uiso 1 1 calc R .
H15B H 0.2000 1.0409 0.4514 0.140 Uiso 1 1 calc R .
O31S O 0.1342(4) 0.6302(9) 0.5167(6) 0.192(6) Uiso 1 1 d D .
C32S C 0.1645(4) 0.5858(9) 0.5224(6) 0.130(6) Uiso 1 1 d D .
H32C H 0.1639 0.5386 0.5398 0.156 Uiso 1 1 calc R .
H32D H 0.1858 0.6130 0.5416 0.156 Uiso 1 1 calc R .
C33S C 0.1627(4) 0.5720(9) 0.4701(6) 0.129(6) Uiso 1 1 d D .
H33A H 0.1433 0.5392 0.4511 0.154 Uiso 1 1 calc R .
H33B H 0.1847 0.5535 0.4680 0.154 Uiso 1 1 calc R .
C35S C 0.1283(6) 0.6722(11) 0.4694(8) 0.178(9) Uiso 1 1 d D .
H35A H 0.1064 0.6570 0.4432 0.214 Uiso 1 1 calc R .
H35B H 0.1276 0.7263 0.4751 0.214 Uiso 1 1 calc R .
C12S C 0.2267(4) 0.9103(9) 0.4430(6) 0.120(5) Uiso 1 1 d . .
H12C H 0.2331 0.9299 0.4149 0.144 Uiso 1 1 calc R .
H12D H 0.2392 0.8630 0.4545 0.144 Uiso 1 1 calc R .
C34S C 0.1560(7) 0.6538(13) 0.4558(11) 0.268(15) Uiso 1 1 d D .
H34A H 0.1763 0.6845 0.4742 0.321 Uiso 1 1 calc R .
H34B H 0.1505 0.6608 0.4193 0.321 Uiso 1 1 calc R .
C13S C 0.1920(6) 0.8984(13) 0.4273(9) 0.176(8) Uiso 1 1 d . .
H13A H 0.1872 0.8456 0.4317 0.211 Uiso 1 1 calc R .
H13B H 0.1812 0.9114 0.3913 0.211 Uiso 1 1 calc R .
C14S C 0.1783(6) 0.9458(13) 0.4579(9) 0.176(8) Uiso 1 1 d . .
H14A H 0.1560 0.9680 0.4373 0.211 Uiso 1 1 calc R .
H14B H 0.1752 0.9173 0.4858 0.211 Uiso 1 1 calc R .
C55S C 0.0520(8) 1.2141(17) 0.2075(9) 0.111(9) Uiso 0.5 1 d D P
H55A H 0.0656 1.2389 0.1896 0.133 Uiso 0.5 1 calc R P
H55B H 0.0334 1.1843 0.1833 0.133 Uiso 0.5 1 calc R P
O51S O 0.0733(7) 1.1695(15) 0.2479(11) 0.182(11) Uiso 0.5 1 d D P
C52S C 0.0671(10) 1.180(2) 0.2946(11) 0.167(16) Uiso 0.5 1 d D P
H52A H 0.0879 1.2001 0.3212 0.201 Uiso 0.5 1 calc R P
H52B H 0.0599 1.1337 0.3063 0.201 Uiso 0.5 1 calc R P
C53S C 0.0394(12) 1.235(3) 0.2805(16) 0.23(2) Uiso 0.5 1 d D P
H53A H 0.0171 1.2104 0.2766 0.276 Uiso 0.5 1 calc R P
H53B H 0.0438 1.2738 0.3065 0.276 Uiso 0.5 1 calc R P
C54S C 0.0383(16) 1.266(3) 0.2332(17) 0.34(4) Uiso 0.5 1 d D P
H54A H 0.0142 1.2787 0.2124 0.404 Uiso 0.5 1 calc R P
H54B H 0.0521 1.3126 0.2394 0.404 Uiso 0.5 1 calc R P
O41S O 0.0942(7) 0.4860(14) 0.2775(11) 0.314(12) Uiso 1 1 d D .
C42S C 0.1127(8) 0.4242(17) 0.2632(9) 0.240(13) Uiso 1 1 d D .
H42A H 0.0966 0.3932 0.2364 0.287 Uiso 1 1 calc R .
H42B H 0.1310 0.4433 0.2515 0.287 Uiso 1 1 calc R .
C43S C 0.1275(9) 0.3820(16) 0.3100(14) 0.33(2) Uiso 1 1 d D .
H43A H 0.1495 0.3579 0.3123 0.398 Uiso 1 1 calc R .
H43B H 0.1112 0.3439 0.3135 0.398 Uiso 1 1 calc R .
C45S C 0.1004(11) 0.483(2) 0.3318(13) 0.37(2) Uiso 1 1 d D .
H45A H 0.1031 0.5333 0.3469 0.441 Uiso 1 1 calc R .
H45B H 0.0821 0.4557 0.3393 0.441 Uiso 1 1 calc R .
C44S C 0.1328(9) 0.442(2) 0.3476(11) 0.34(2) Uiso 1 1 d D .
H44A H 0.1381 0.4217 0.3817 0.412 Uiso 1 1 calc R .
H44B H 0.1521 0.4751 0.3476 0.412 Uiso 1 1 calc R .

loop_
_atom_site_aniso_label
_atom_site_aniso_U_11
_atom_site_aniso_U_22
_atom_site_aniso_U_33
_atom_site_aniso_U_23
_atom_site_aniso_U_13
_atom_site_aniso_U_12
W1 0.02535(14) 0.02531(14) 0.02242(14) -0.00176(10) 0.00851(11) 0.00133(11)
W2 0.02403(14) 0.02934(15) 0.02213(14) -0.00068(11) 0.00899(11) 0.00136(11)
W3 0.02635(15) 0.02629(15) 0.02226(14) 0.00078(10) 0.01051(11) 0.00266(11)
Br1 0.0346(4) 0.0383(4) 0.0415(4) -0.0111(3) 0.0095(3) -0.0032(3)
Br2 0.0283(3) 0.0306(4) 0.0335(4) 0.0023(3) 0.0115(3) 0.0030(3)
Br3 0.0399(4) 0.0330(4) 0.0270(3) 0.0034(3) 0.0072(3) -0.0041(3)
Br4 0.0528(6) 0.0561(7) 0.0465(6) -0.0082(5) 0.0337(5) 0.0050(5)
Ga1 0.0288(5) 0.0294(5) 0.0250(5) 0.0006(4) 0.0147(4) 0.0025(4)
S1 0.0304(9) 0.0321(9) 0.0396(10) -0.0052(8) 0.0080(8) 0.0037(7)
S2 0.0299(9) 0.0301(9) 0.0301(9) 0.0010(7) 0.0120(7) 0.0015(7)
S3 0.0370(10) 0.0322(9) 0.0247(8) -0.0009(7) 0.0045(7) 0.0056(8)
S4 0.0266(8) 0.0269(8) 0.0235(8) -0.0009(6) 0.0103(7) 0.0014(7)
P11 0.0289(9) 0.0327(10) 0.0259(9) -0.0018(7) 0.0114(7) -0.0004(8)
P12 0.0327(10) 0.0264(9) 0.0316(9) -0.0031(7) 0.0112(8) 0.0000(7)
P21 0.0316(10) 0.0472(11) 0.0240(9) -0.0030(8) 0.0113(8) -0.0010(8)
P22 0.0290(10) 0.0407(11) 0.0338(10) 0.0063(8) 0.0131(8) 0.0029(8)
P31 0.0295(9) 0.0258(9) 0.0264(9) 0.0017(7) 0.0107(7) 0.0025(7)
P32 0.0327(10) 0.0350(10) 0.0271(9) 0.0032(8) 0.0149(8) 0.0041(8)
C11 0.033(4) 0.037(4) 0.027(4) 0.000(3) 0.013(3) -0.008(3)
C12 0.032(4) 0.031(4) 0.037(4) -0.002(3) 0.012(3) -0.007(3)
C21 0.044(5) 0.062(5) 0.024(4) 0.004(4) 0.008(3) -0.002(4)
C22 0.033(4) 0.044(4) 0.037(4) 0.006(3) 0.008(3) -0.005(3)
C31 0.032(4) 0.028(4) 0.029(4) 0.004(3) 0.008(3) 0.000(3)
C32 0.044(4) 0.036(4) 0.028(4) 0.005(3) 0.011(3) -0.002(3)
C111 0.029(4) 0.043(4) 0.030(4) 0.004(3) 0.010(3) 0.004(3)
C112 0.036(4) 0.044(4) 0.038(4) 0.002(3) 0.019(3) 0.002(3)
C113 0.051(5) 0.049(5) 0.041(4) -0.008(4) 0.022(4) 0.006(4)
C114 0.054(5) 0.055(5) 0.040(4) -0.008(4) 0.031(4) 0.008(4)
C115 0.074(7) 0.065(6) 0.061(6) -0.006(5) 0.049(5) -0.010(5)
C116 0.077(6) 0.043(5) 0.065(6) -0.011(4) 0.050(5) -0.013(4)
C121 0.033(4) 0.025(4) 0.040(4) -0.003(3) 0.012(3) -0.008(3)
C122 0.044(5) 0.052(5) 0.054(5) -0.003(4) 0.022(4) 0.006(4)
C123 0.029(4) 0.054(5) 0.077(7) -0.002(5) -0.001(4) 0.012(4)
C124 0.054(5) 0.038(5) 0.046(5) 0.004(4) -0.003(4) -0.011(4)
C125 0.043(5) 0.038(4) 0.038(4) 0.010(3) 0.004(4) -0.004(4)
C126 0.042(4) 0.037(4) 0.035(4) 0.000(3) 0.012(3) -0.007(3)
C131 0.046(5) 0.039(4) 0.040(4) -0.002(3) 0.028(4) 0.008(4)
C132 0.063(6) 0.062(6) 0.053(5) -0.027(5) 0.029(5) -0.013(5)
C133 0.070(7) 0.077(7) 0.062(6) -0.033(6) 0.019(5) -0.005(6)
C134 0.103(9) 0.063(7) 0.070(7) -0.012(5) 0.050(7) -0.005(6)
C135 0.153(12) 0.074(8) 0.082(8) -0.008(6) 0.088(9) -0.028(8)
C136 0.144(11) 0.048(6) 0.116(10) -0.027(6) 0.101(9) -0.018(7)
C141 0.050(5) 0.029(4) 0.039(4) -0.011(3) -0.004(4) 0.001(4)
C142 0.080(7) 0.032(4) 0.041(5) 0.003(4) 0.002(5) -0.008(4)
C143 0.106(10) 0.041(6) 0.063(7) 0.008(5) -0.019(7) -0.016(6)
C144 0.115(11) 0.026(5) 0.083(9) -0.001(5) -0.036(8) 0.009(6)
C145 0.082(8) 0.064(8) 0.098(9) -0.030(7) -0.014(7) 0.035(7)
C146 0.060(6) 0.040(5) 0.074(7) -0.014(5) 0.006(5) 0.011(4)
C211 0.027(4) 0.053(5) 0.032(4) 0.003(3) 0.011(3) -0.003(3)
C212 0.060(5) 0.056(5) 0.038(4) 0.008(4) 0.028(4) 0.010(4)
C213 0.063(6) 0.063(6) 0.048(5) 0.013(4) 0.034(5) 0.006(5)
C214 0.046(5) 0.054(5) 0.052(5) 0.024(4) 0.017(4) 0.010(4)
C215 0.034(4) 0.057(5) 0.049(5) 0.005(4) 0.009(4) 0.001(4)
C216 0.033(4) 0.044(4) 0.026(4) 0.003(3) 0.003(3) -0.011(3)
C221 0.056(5) 0.050(5) 0.030(4) -0.007(3) 0.023(4) -0.013(4)
C222 0.077(7) 0.103(9) 0.059(6) -0.050(6) 0.036(6) -0.033(6)
C223 0.103(9) 0.104(9) 0.090(8) -0.066(7) 0.059(8) -0.043(8)
C224 0.085(8) 0.069(6) 0.061(6) -0.016(5) 0.051(6) -0.008(6)
C225 0.066(6) 0.053(5) 0.042(5) -0.004(4) 0.033(4) 0.000(4)
C226 0.061(5) 0.042(4) 0.030(4) 0.001(3) 0.025(4) -0.001(4)
C231 0.031(4) 0.058(5) 0.050(5) 0.000(4) 0.022(4) 0.010(4)
C232 0.047(6) 0.120(10) 0.068(7) -0.023(7) 0.024(5) -0.004(6)
C233 0.066(8) 0.190(17) 0.073(8) -0.041(11) 0.025(7) 0.012(10)
C234 0.086(9) 0.133(13) 0.094(10) -0.029(10) 0.052(8) 0.037(9)
C235 0.105(10) 0.116(11) 0.075(8) -0.028(8) -0.007(8) 0.070(9)
C236 0.076(7) 0.088(8) 0.053(6) -0.016(6) 0.010(5) 0.033(6)
C241 0.031(4) 0.041(5) 0.062(5) 0.015(4) 0.015(4) 0.003(3)
C242 0.035(5) 0.102(8) 0.076(7) 0.031(6) 0.018(5) -0.011(5)
C243 0.050(6) 0.082(8) 0.124(11) 0.052(8) 0.036(7) 0.002(6)
C244 0.067(8) 0.053(6) 0.136(11) 0.023(7) 0.049(8) -0.004(6)
C245 0.066(7) 0.056(6) 0.100(9) -0.029(6) 0.028(6) -0.012(5)
C246 0.061(6) 0.041(5) 0.080(7) -0.004(5) 0.034(5) -0.001(4)
C311 0.038(4) 0.023(3) 0.036(4) 0.000(3) 0.021(3) 0.004(3)
C312 0.047(5) 0.035(4) 0.035(4) -0.002(3) 0.016(4) 0.007(3)
C313 0.052(5) 0.040(4) 0.057(5) -0.008(4) 0.031(4) 0.007(4)
C314 0.058(5) 0.045(5) 0.052(5) -0.007(4) 0.036(4) 0.006(4)
C315 0.070(6) 0.045(5) 0.037(4) -0.007(4) 0.026(4) 0.001(4)
C316 0.045(4) 0.036(4) 0.033(4) -0.004(3) 0.015(3) 0.006(3)
C321 0.039(4) 0.032(4) 0.037(4) 0.002(3) 0.008(3) 0.002(3)
C322 0.040(5) 0.039(5) 0.067(6) -0.001(4) 0.019(4) -0.002(4)
C323 0.043(5) 0.067(7) 0.113(9) -0.016(6) 0.030(6) -0.014(5)
C324 0.051(6) 0.051(6) 0.148(12) -0.021(7) 0.025(7) -0.024(5)
C325 0.081(8) 0.046(6) 0.110(9) -0.028(6) 0.028(7) -0.013(5)
C326 0.051(5) 0.044(5) 0.076(7) -0.012(5) 0.017(5) 0.005(4)
C331 0.040(4) 0.056(5) 0.033(4) 0.006(4) 0.022(3) 0.009(4)
C332 0.081(7) 0.058(6) 0.081(7) -0.018(5) 0.044(6) 0.003(5)
C333 0.104(9) 0.073(7) 0.087(8) -0.016(6) 0.065(7) 0.009(7)
C334 0.062(7) 0.102(9) 0.093(9) 0.004(7) 0.055(6) 0.005(6)
C335 0.071(7) 0.089(8) 0.090(8) 0.002(7) 0.058(7) -0.007(6)
C336 0.059(6) 0.067(6) 0.070(6) 0.001(5) 0.042(5) -0.002(5)
C341 0.037(4) 0.039(4) 0.025(3) -0.001(3) 0.014(3) 0.009(3)
C342 0.044(4) 0.040(4) 0.033(4) 0.004(3) 0.011(3) -0.003(4)
C343 0.054(5) 0.055(5) 0.036(4) 0.003(4) 0.012(4) -0.008(4)
C344 0.055(5) 0.060(6) 0.030(4) 0.009(4) 0.000(4) 0.013(5)
C345 0.056(5) 0.051(5) 0.034(4) 0.008(4) 0.013(4) 0.005(4)
C346 0.046(5) 0.045(4) 0.031(4) 0.004(3) 0.016(3) 0.000(4)

loop_
_atom_type_symbol
_atom_type_description
_atom_type_scat_dispersion_real
_atom_type_scat_dispersion_imag
_atom_type_scat_source
C C 0.0033 0.0016 'International Tables Vol C Tables 4.2.6.8 and 6.1.1.4'
H H 0.0000 0.0000 'International Tables Vol C Tables 4.2.6.8 and 6.1.1.4'
Br Br -0.2901 2.4595 'International Tables Vol C Tables 4.2.6.8 and 6.1.1.4'
Ga Ga 0.2307 1.6083 'International Tables Vol C Tables 4.2.6.8 and 6.1.1.4'
O O 0.0106 0.0060 'International Tables Vol C Tables 4.2.6.8 and 6.1.1.4'
P P 0.1023 0.0942 'International Tables Vol C Tables 4.2.6.8 and 6.1.1.4'
S S 0.1246 0.1234 'International Tables Vol C Tables 4.2.6.8 and 6.1.1.4'
W W -0.8490 6.8722 'International Tables Vol C Tables 4.2.6.8 and 6.1.1.4'

loop_
_geom_angle_atom_site_label_1
_geom_angle_atom_site_label_2
_geom_angle_atom_site_label_3
_geom_angle
W2 W1 W3 59.912(9)
Br3 W1 W2 97.552(18)
Br3 W1 W3 139.485(19)
S1 W1 W2 53.84(4)
S1 W1 W3 96.61(5)
S1 W1 Br3 94.39(5)
S1 W1 P11 159.67(6)
S1 W1 P12 83.19(6)
S3 W1 W2 95.87(5)
S3 W1 W3 54.12(4)
S3 W1 Br3 165.19(5)
S3 W1 S1 88.49(6)
S3 W1 P11 97.62(6)
S3 W1 P12 88.02(6)
S4 W1 W2 54.12(4)
S4 W1 W3 53.63(4)
S4 W1 Br3 85.87(4)
S4 W1 S1 107.27(6)
S4 W1 S3 107.17(6)
S4 W1 P11 89.50(6)
S4 W1 P12 161.43(6)
P11 W1 W2 143.54(4)
P11 W1 W3 102.70(4)
P11 W1 Br3 75.01(4)
P12 W1 W2 136.59(4)
P12 W1 W3 142.08(4)
P12 W1 Br3 77.92(4)
P12 W1 P11 77.69(6)
W1 W2 W3 60.703(10)
Br1 W2 W1 142.01(2)
Br1 W2 W3 97.07(2)
S1 W2 W1 54.99(4)
S1 W2 W3 98.01(5)
S1 W2 Br1 162.33(5)
S1 W2 S2 89.75(6)
S1 W2 S4 108.58(6)
S1 W2 P21 98.08(6)
S1 W2 P22 82.75(6)
S2 W2 W1 97.26(4)
S2 W2 W3 54.09(4)
S2 W2 Br1 91.67(5)
S2 W2 P21 159.37(6)
S2 W2 P22 84.16(6)
S4 W2 W1 54.30(4)
S4 W2 W3 54.00(4)
S4 W2 Br1 87.78(4)
S4 W2 S2 107.37(6)
S4 W2 P21 88.26(6)
S4 W2 P22 163.44(6)
P21 W2 W1 102.88(4)
P21 W2 W3 142.05(4)
P21 W2 Br1 75.20(5)
P22 W2 W1 137.63(5)
P22 W2 W3 138.17(4)
P22 W2 Br1 79.88(5)
P22 W2 P21 77.98(6)
W2 W3 W1 59.385(9)
Br2 W3 W1 95.907(18)
Br2 W3 W2 141.344(18)
S2 W3 W1 96.44(4)
S2 W3 W2 54.33(4)
S2 W3 Br2 164.22(4)
S2 W3 S3 88.08(6)
S2 W3 P31 99.01(6)
S2 W3 P32 82.15(6)
S3 W3 W1 53.88(4)
S3 W3 W2 95.31(4)
S3 W3 Br2 91.29(5)
S3 W3 P31 161.17(6)
S3 W3 P32 86.09(6)
S4 W3 W1 53.73(4)
S4 W3 W2 53.92(4)
S4 W3 Br2 87.74(4)
S4 W3 S2 107.52(6)
S4 W3 S3 107.02(6)
S4 W3 P31 87.56(5)
S4 W3 P32 163.62(6)
P31 W3 W1 141.13(4)
P31 W3 W2 103.01(4)
P31 W3 Br2 77.15(4)
P31 W3 P32 77.71(6)
P32 W3 W1 139.94(4)
P32 W3 W2 136.29(4)
P32 W3 Br2 82.08(4)
Br4 Ga1 S1 122.76(6)
Br4 Ga1 S3 125.13(6)
S1 Ga1 S3 87.12(7)
S2 Ga1 Br4 131.50(6)
S2 Ga1 S1 89.28(7)
S2 Ga1 S3 87.98(7)
W1 S1 Ga1 91.35(7)
W2 S1 W1 71.17(5)
W2 S1 Ga1 89.44(7)
W3 S2 W2 71.58(5)
Ga1 S2 W2 90.54(6)
Ga1 S2 W3 92.48(6)
W1 S3 W3 72.00(5)
W1 S3 Ga1 91.50(6)
W3 S3 Ga1 90.32(6)
W2 S4 W1 71.57(5)
W2 S4 W3 72.07(5)
W3 S4 W1 72.64(5)
C11 P11 W1 107.1(2)
C111 P11 W1 120.2(2)
C111 P11 C11 101.7(3)
C111 P11 C121 103.7(3)
C121 P11 W1 121.7(2)
C121 P11 C11 98.5(3)
C12 P12 W1 109.5(2)
C131 P12 W1 125.6(3)
C131 P12 C12 99.5(3)
C141 P12 W1 116.2(2)
C141 P12 C12 105.2(4)
C141 P12 C131 98.1(4)
C21 P21 W2 105.7(2)
C211 P21 W2 126.6(2)
C211 P21 C21 96.9(4)
C221 P21 W2 116.0(3)
C221 P21 C21 105.6(4)
C221 P21 C211 102.8(3)
C22 P22 W2 108.0(2)
C22 P22 C231 102.9(4)
C231 P22 W2 118.9(3)
C241 P22 W2 118.1(3)
C241 P22 C22 104.4(4)
C241 P22 C231 102.8(4)
C31 P31 W3 105.1(2)
C31 P31 C321 96.0(3)
C311 P31 W3 116.3(2)
C311 P31 C31 105.0(3)
C311 P31 C321 103.2(3)
C321 P31 W3 127.3(2)
C32 P32 W3 107.9(2)
C331 P32 W3 116.6(3)
C331 P32 C32 104.5(4)
C331 P32 C341 99.6(3)
C341 P32 W3 124.1(2)
C341 P32 C32 101.7(3)
P11 C11 H11A 109.2
P11 C11 H11B 109.2
H11A C11 H11B 107.9
C12 C11 P11 111.9(5)
C12 C11 H11A 109.2
C12 C11 H11B 109.2
P12 C12 H12A 108.7
P12 C12 H12B 108.7
C11 C12 P12 114.3(5)
C11 C12 H12A 108.7
C11 C12 H12B 108.7
H12A C12 H12B 107.6
P21 C21 H21A 110.1
P21 C21 H21B 110.1
H21A C21 H21B 108.4
C22 C21 P21 108.2(5)
C22 C21 H21A 110.1
C22 C21 H21B 110.1
P22 C22 H22A 109.3
P22 C22 H22B 109.3
C21 C22 P22 111.8(5)
C21 C22 H22A 109.3
C21 C22 H22B 109.3
H22A C22 H22B 107.9
P31 C31 H31A 110.2
P31 C31 H31B 110.2
H31A C31 H31B 108.5
C32 C31 P31 107.7(5)
C32 C31 H31A 110.2
C32 C31 H31B 110.2
P32 C32 H32A 109.7
P32 C32 H32B 109.7
C31 C32 P32 110.0(5)
C31 C32 H32A 109.7
C31 C32 H32B 109.7
H32A C32 H32B 108.2
C112 C111 P11 120.4(5)
C116 C111 P11 121.8(6)
C116 C111 C112 117.8(7)
C111 C112 H112 119.8
C113 C112 C111 120.3(7)
C113 C112 H112 119.8
C112 C113 H113 119.2
C114 C113 C112 121.7(8)
C114 C113 H113 119.2
C113 C114 H114 120.7
C113 C114 C115 118.6(7)
C115 C114 H114 120.7
C114 C115 H115 119.3
C114 C115 C116 121.3(8)
C116 C115 H115 119.3
C111 C116 C115 120.3(8)
C111 C116 H116 119.9
C115 C116 H116 119.9
C122 C121 P11 123.0(6)
C122 C121 C126 117.5(7)
C126 C121 P11 119.4(6)
C121 C122 H122 119.4
C121 C122 C123 121.3(8)
C123 C122 H122 119.4
C122 C123 H123 120.3
C122 C123 C124 119.4(8)
C124 C123 H123 120.3
C123 C124 H124 120.1
C125 C124 C123 119.8(8)
C125 C124 H124 120.1
C124 C125 H125 119.5
C124 C125 C126 121.1(8)
C126 C125 H125 119.5
C121 C126 H126 119.6
C125 C126 C121 120.9(8)
C125 C126 H126 119.6
C132 C131 P12 118.3(6)
C136 C131 P12 125.0(7)
C136 C131 C132 116.7(8)
C131 C132 H132 118.8
C133 C132 C131 122.4(9)
C133 C132 H132 118.8
C132 C133 H133 120.1
C134 C133 C132 119.8(10)
C134 C133 H133 120.1
C133 C134 H134 119.4
C135 C134 C133 121.3(10)
C135 C134 H134 119.4
C134 C135 H135 120.2
C134 C135 C136 119.6(10)
C136 C135 H135 120.2
C131 C136 C135 120.1(9)
C131 C136 H136 119.9
C135 C136 H136 119.9
C142 C141 P12 121.0(7)
C146 C141 P12 119.3(7)
C146 C141 C142 119.7(8)
C141 C142 H142 119.7
C141 C142 C143 120.6(11)
C143 C142 H142 119.7
C142 C143 H143 120.0
C144 C143 C142 120.0(12)
C144 C143 H143 120.0
C143 C144 H144 119.9
C143 C144 C145 120.1(11)
C145 C144 H144 119.9
C144 C145 H145 119.7
C144 C145 C146 120.7(12)
C146 C145 H145 119.7
C141 C146 C145 118.9(11)
C141 C146 H146 120.6
C145 C146 H146 120.6
C212 C211 P21 118.9(6)
C216 C211 P21 120.7(5)
C216 C211 C212 119.9(7)
C211 C212 H212 120.2
C213 C212 C211 119.5(8)
C213 C212 H212 120.2
C212 C213 H213 119.8
C214 C213 C212 120.4(8)
C214 C213 H213 119.8
C213 C214 H214 119.9
C215 C214 C213 120.1(8)
C215 C214 H214 119.9
C214 C215 H215 120.2
C214 C215 C216 119.7(8)
C216 C215 H215 120.2
C211 C216 C215 120.4(7)
C211 C216 H216 119.8
C215 C216 H216 119.8
C222 C221 P21 122.5(7)
C226 C221 P21 119.3(6)
C226 C221 C222 118.1(8)
C221 C222 H222 120.1
C221 C222 C223 119.7(10)
C223 C222 H222 120.1
C222 C223 H223 119.7
C224 C223 C222 120.5(9)
C224 C223 H223 119.7
C223 C224 H224 119.8
C225 C224 C223 120.4(9)
C225 C224 H224 119.8
C224 C225 H225 120.3
C224 C225 C226 119.5(9)
C226 C225 H225 120.3
C221 C226 C225 121.8(8)
C221 C226 H226 119.1
C225 C226 H226 119.1
C232 C231 P22 121.1(8)
C236 C231 P22 119.6(7)
C236 C231 C232 119.2(9)
C231 C232 H232 120.2
C231 C232 C233 119.5(13)
C233 C232 H232 120.2
C232 C233 H233 118.9
C234 C233 C232 122.3(15)
C234 C233 H233 118.9
C233 C234 H234 120.8
C233 C234 C235 118.4(12)
C235 C234 H234 120.8
C234 C235 H235 119.7
C236 C235 C234 120.6(14)
C236 C235 H235 119.7
C231 C236 C235 119.7(13)
C231 C236 H236 120.2
C235 C236 H236 120.2
C242 C241 P22 119.7(7)
C246 C241 P22 122.9(7)
C246 C241 C242 117.4(8)
C241 C242 H242 120.0
C243 C242 C241 119.9(10)
C243 C242 H242 120.0
C242 C243 H243 118.6
C244 C243 C242 122.7(11)
C244 C243 H243 118.6
C243 C244 H244 120.9
C243 C244 C245 118.3(10)
C245 C244 H244 120.9
C244 C245 H245 119.6
C244 C245 C246 120.9(11)
C246 C245 H245 119.6
C241 C246 C245 120.7(10)
C241 C246 H246 119.6
C245 C246 H246 119.6
C312 C311 P31 121.9(5)
C312 C311 C316 118.8(6)
C316 C311 P31 119.4(5)
C311 C312 H312 119.2
C311 C312 C313 121.5(7)
C313 C312 H312 119.2
C312 C313 H313 120.2
C314 C313 C312 119.5(8)
C314 C313 H313 120.2
C313 C314 H314 120.1
C315 C314 C313 119.8(7)
C315 C314 H314 120.1
C314 C315 H315 119.6
C314 C315 C316 120.8(8)
C316 C315 H315 119.6
C311 C316 C315 119.6(7)
C311 C316 H316 120.2
C315 C316 H316 120.2
C322 C321 P31 121.0(6)
C326 C321 P31 118.3(6)
C326 C321 C322 119.8(8)
C321 C322 H322 120.3
C323 C322 C321 119.3(8)
C323 C322 H322 120.3
C322 C323 H323 119.7
C324 C323 C322 120.6(9)
C324 C323 H323 119.7
C323 C324 H324 119.3
C325 C324 C323 121.5(9)
C325 C324 H324 119.3
C324 C325 H325 120.4
C324 C325 C326 119.1(9)
C326 C325 H325 120.4
C321 C326 C325 119.6(9)
C321 C326 H326 120.2
C325 C326 H326 120.2
C332 C331 P32 118.2(7)
C332 C331 C336 117.5(8)
C336 C331 P32 124.2(7)
C331 C332 H332 119.9
C331 C332 C333 120.3(10)
C333 C332 H332 119.9
C332 C333 H333 119.4
C334 C333 C332 121.2(10)
C334 C333 H333 119.4
C333 C334 H334 120.9
C335 C334 C333 118.1(10)
C335 C334 H334 120.9
C334 C335 H335 119.3
C334 C335 C336 121.3(11)
C336 C335 H335 119.3
C331 C336 H336 119.2
C335 C336 C331 121.6(10)
C335 C336 H336 119.2
C342 C341 P32 122.7(5)
C342 C341 C346 118.5(7)
C346 C341 P32 118.7(6)
C341 C342 H342 119.7
C341 C342 C343 120.6(7)
C343 C342 H342 119.7
C342 C343 H343 120.3
C344 C343 C342 119.3(8)
C344 C343 H343 120.3
C343 C344 H344 119.4
C345 C344 C343 121.2(8)
C345 C344 H344 119.4
C344 C345 H345 120.2
C344 C345 C346 119.6(8)
C346 C345 H345 120.2
C341 C346 H346 119.6
C345 C346 C341 120.7(8)
C345 C346 H346 119.6
C25S O21S C22S 105.3(16)
O21S C22S H22C 111.6
O21S C22S H22D 111.6
H22C C22S H22D 109.4
C23S C22S O21S 100.7(16)
C23S C22S H22C 111.6
C23S C22S H22D 111.6
H24A C24S H24B 109.0
C25S C24S H24A 111.1
C25S C24S H24B 111.1
C23S C24S H24A 111.1
C23S C24S H24B 111.1
C23S C24S C25S 103.4(19)
O21S C25S C24S 111.1(18)
O21S C25S H25A 109.4
O21S C25S H25B 109.4
C24S C25S H25A 109.4
C24S C25S H25B 109.4
H25A C25S H25B 108.0
C22S C23S H23A 110.5
C22S C23S H23B 110.5
C24S C23S C22S 106.1(19)
C24S C23S H23A 110.5
C24S C23S H23B 110.5
H23A C23S H23B 108.7
C12S O11S C15S 103.8(11)
O11S C15S H15A 110.8
O11S C15S H15B 110.8
H15A C15S H15B 108.9
C14S C15S O11S 104.6(15)
C14S C15S H15A 110.8
C14S C15S H15B 110.8
C32S O31S C35S 104.1(13)
O31S C32S H32C 110.9
O31S C32S H32D 110.9
O31S C32S C33S 104.2(12)
H32C C32S H32D 108.9
C33S C32S H32C 110.9
C33S C32S H32D 110.9
C32S C33S H33A 113.2
C32S C33S H33B 113.2
C32S C33S C34S 92.6(13)
H33A C33S H33B 110.5
C34S C33S H33A 113.2
C34S C33S H33B 113.2
O31S C35S H35A 111.0
O31S C35S H35B 111.0
H35A C35S H35B 109.0
C34S C35S O31S 104.0(16)
C34S C35S H35A 110.9
C34S C35S H35B 111.0
O11S C12S H12C 110.1
O11S C12S H12D 110.1
H12C C12S H12D 108.4
C13S C12S O11S 108.2(16)
C13S C12S H12C 110.1
C13S C12S H12D 110.1
C33S C34S H34A 110.9
C33S C34S H34B 110.9
C35S C34S C33S 104.4(16)
C35S C34S H34A 110.9
C35S C34S H34B 110.9
H34A C34S H34B 108.9
C12S C13S H13A 110.3
C12S C13S H13B 110.3
C12S C13S C14S 107(2)
H13A C13S H13B 108.5
C14S C13S H13A 110.3
C14S C13S H13B 110.3
C15S C14S C13S 103.2(19)
C15S C14S H14A 111.1
C15S C14S H14B 111.1
C13S C14S H14A 111.1
C13S C14S H14B 111.1
H14A C14S H14B 109.1
H55A C55S H55B 109.3
O51S C55S H55A 111.4
O51S C55S H55B 111.4
C54S C55S H55A 111.4
C54S C55S H55B 111.4
C54S C55S O51S 101.9(18)
C55S O51S C52S 113.6(17)
O51S C52S H52A 111.3
O51S C52S H52B 111.3
O51S C52S C53S 102.5(17)
H52A C52S H52B 109.2
C53S C52S H52A 111.3
C53S C52S H52B 111.3
C52S C53S H53A 110.4
C52S C53S H53B 110.4
H53A C53S H53B 108.6
C54S C53S C52S 107(2)
C54S C53S H53A 110.4
C54S C53S H53B 110.4
C55S C54S C53S 109(2)
C55S C54S H54A 109.9
C55S C54S H54B 109.9
C53S C54S H54A 109.9
C53S C54S H54B 109.9
H54A C54S H54B 108.3
C45S O41S C42S 110.1(17)
O41S C42S H42A 111.1
O41S C42S H42B 111.1
H42A C42S H42B 109.1
C43S C42S O41S 103.4(16)
C43S C42S H42A 111.1
C43S C42S H42B 111.1
C42S C43S H43A 111.7
C42S C43S H43B 111.7
C42S C43S C44S 100.5(19)
H43A C43S H43B 109.4
C44S C43S H43A 111.7
C44S C43S H43B 111.7
O41S C45S H45A 112.1
O41S C45S H45B 112.1
H45A C45S H45B 109.7
C44S C45S O41S 98(2)
C44S C45S H45A 112.1
C44S C45S H45B 112.1
C43S C44S H44A 110.8
C43S C44S H44B 110.8
C45S C44S C43S 105.0(19)
C45S C44S H44A 110.8
C45S C44S H44B 110.8
H44A C44S H44B 108.8

loop_
_geom_bond_atom_site_label_1
_geom_bond_atom_site_label_2
_geom_bond_distance
W1 W2 2.7695(4)
W1 W3 2.8064(4)
W1 Br3 2.6303(7)
W1 S1 2.3964(18)
W1 S3 2.3836(17)
W1 S4 2.3706(16)
W1 P11 2.6168(18)
W1 P12 2.6153(18)
W2 W3 2.7844(4)
W2 Br1 2.6288(8)
W2 S1 2.3624(18)
W2 S2 2.3842(17)
W2 S4 2.3653(16)
W2 P21 2.6232(18)
W2 P22 2.5927(19)
W3 Br2 2.6439(7)
W3 S2 2.3772(17)
W3 S3 2.3910(17)
W3 S4 2.3677(16)
W3 P31 2.5851(17)
W3 P32 2.6030(18)
Br4 Ga1 2.3775(12)
Ga1 S1 2.417(2)
Ga1 S2 2.3491(19)
Ga1 S3 2.423(2)
P11 C11 1.848(7)
P11 C111 1.835(7)
P11 C121 1.838(7)
P12 C12 1.860(7)
P12 C131 1.848(7)
P12 C141 1.829(8)
P21 C21 1.850(8)
P21 C211 1.835(8)
P21 C221 1.824(8)
P22 C22 1.836(7)
P22 C231 1.836(8)
P22 C241 1.826(8)
P31 C31 1.847(7)
P31 C311 1.833(7)
P31 C321 1.855(8)
P32 C32 1.842(7)
P32 C331 1.830(7)
P32 C341 1.839(7)
C11 H11A 0.9900
C11 H11B 0.9900
C11 C12 1.521(10)
C12 H12A 0.9900
C12 H12B 0.9900
C21 H21A 0.9900
C21 H21B 0.9900
C21 C22 1.533(11)
C22 H22A 0.9900
C22 H22B 0.9900
C31 H31A 0.9900
C31 H31B 0.9900
C31 C32 1.529(10)
C32 H32A 0.9900
C32 H32B 0.9900
C111 C112 1.402(11)
C111 C116 1.388(11)
C112 H112 0.9500
C112 C113 1.378(10)
C113 H113 0.9500
C113 C114 1.367(11)
C114 H114 0.9500
C114 C115 1.367(12)
C115 H115 0.9500
C115 C116 1.394(11)
C116 H116 0.9500
C121 C122 1.387(11)
C121 C126 1.398(10)
C122 H122 0.9500
C122 C123 1.390(12)
C123 H123 0.9500
C123 C124 1.392(13)
C124 H124 0.9500
C124 C125 1.351(12)
C125 H125 0.9500
C125 C126 1.380(10)
C126 H126 0.9500
C131 C132 1.392(11)
C131 C136 1.334(12)
C132 H132 0.9500
C132 C133 1.373(12)
C133 H133 0.9500
C133 C134 1.320(14)
C134 H134 0.9500
C134 C135 1.320(15)
C135 H135 0.9500
C135 C136 1.454(14)
C136 H136 0.9500
C141 C142 1.391(12)
C141 C146 1.378(13)
C142 H142 0.9500
C142 C143 1.391(13)
C143 H143 0.9500
C143 C144 1.360(19)
C144 H144 0.9500
C144 C145 1.38(2)
C145 H145 0.9500
C145 C146 1.412(15)
C146 H146 0.9500
C211 C212 1.393(10)
C211 C216 1.384(11)
C212 H212 0.9500
C212 C213 1.394(12)
C213 H213 0.9500
C213 C214 1.385(13)
C214 H214 0.9500
C214 C215 1.383(12)
C215 H215 0.9500
C215 C216 1.396(11)
C216 H216 0.9500
C221 C222 1.397(12)
C221 C226 1.377(11)
C222 H222 0.9500
C222 C223 1.405(14)
C223 H223 0.9500
C223 C224 1.370(15)
C224 H224 0.9500
C224 C225 1.363(13)
C225 H225 0.9500
C225 C226 1.396(11)
C226 H226 0.9500
C231 C232 1.372(13)
C231 C236 1.367(14)
C232 H232 0.9500
C232 C233 1.404(17)
C233 H233 0.9500
C233 C234 1.31(2)
C234 H234 0.9500
C234 C235 1.40(2)
C235 H235 0.9500
C235 C236 1.390(14)
C236 H236 0.9500
C241 C242 1.409(12)
C241 C246 1.382(13)
C242 H242 0.9500
C242 C243 1.399(14)
C243 H243 0.9500
C243 C244 1.340(17)
C244 H244 0.9500
C244 C245 1.384(16)
C245 H245 0.9500
C245 C246 1.410(13)
C246 H246 0.9500
C311 C312 1.372(10)
C311 C316 1.392(10)
C312 H312 0.9500
C312 C313 1.389(10)
C313 H313 0.9500
C313 C314 1.375(12)
C314 H314 0.9500
C314 C315 1.373(12)
C315 H315 0.9500
C315 C316 1.394(11)
C316 H316 0.9500
C321 C322 1.391(11)
C321 C326 1.388(11)
C322 H322 0.9500
C322 C323 1.380(12)
C323 H323 0.9500
C323 C324 1.363(15)
C324 H324 0.9500
C324 C325 1.360(15)
C325 H325 0.9500
C325 C326 1.407(13)
C326 H326 0.9500
C331 C332 1.365(12)
C331 C336 1.377(12)
C332 H332 0.9500
C332 C333 1.409(14)
C333 H333 0.9500
C333 C334 1.359(16)
C334 H334 0.9500
C334 C335 1.353(16)
C335 H335 0.9500
C335 C336 1.377(13)
C336 H336 0.9500
C341 C342 1.397(11)
C341 C346 1.402(10)
C342 H342 0.9500
C342 C343 1.397(11)
C343 H343 0.9500
C343 C344 1.385(11)
C344 H344 0.9500
C344 C345 1.372(12)
C345 H345 0.9500
C345 C346 1.392(11)
C346 H346 0.9500
O21S C22S 1.51(2)
O21S C25S 1.38(2)
C22S H22C 0.9900
C22S H22D 0.9900
C22S C23S 1.48(2)
C24S H24A 0.9900
C24S H24B 0.9900
C24S C25S 1.41(2)
C24S C23S 1.39(2)
C25S H25A 0.9900
C25S H25B 0.9900
C23S H23A 0.9900
C23S H23B 0.9900
O11S C15S 1.440(16)
O11S C12S 1.411(16)
C15S H15A 0.9900
C15S H15B 0.9900
C15S C14S 1.39(2)
O31S C32S 1.448(14)
O31S C35S 1.487(15)
C32S H32C 0.9900
C32S H32D 0.9900
C32S C33S 1.481(14)
C33S H33A 0.9900
C33S H33B 0.9900
C33S C34S 1.528(17)
C35S H35A 0.9900
C35S H35B 0.9900
C35S C34S 1.374(17)
C12S H12C 0.9900
C12S H12D 0.9900
C12S C13S 1.36(2)
C34S H34A 0.9900
C34S H34B 0.9900
C13S H13A 0.9900
C13S H13B 0.9900
C13S C14S 1.47(3)
C14S H14A 0.9900
C14S H14B 0.9900
C55S H55A 0.9900
C55S H55B 0.9900
C55S O51S 1.426(17)
C55S C54S 1.425(19)
O51S C52S 1.450(18)
C52S H52A 0.9900
C52S H52B 0.9900
C52S C53S 1.453(19)
C53S H53A 0.9900
C53S H53B 0.9900
C53S C54S 1.445(19)
C54S H54A 0.9900
C54S H54B 0.9900
O41S C42S 1.488(17)
O41S C45S 1.472(18)
C42S H42A 0.9900
C42S H42B 0.9900
C42S C43S 1.466(18)
C43S H43A 0.9900
C43S H43B 0.9900
C43S C44S 1.487(18)
C45S H45A 0.9900
C45S H45B 0.9900
C45S C44S 1.456(19)
C44S H44A 0.9900
C44S H44B 0.9900

loop_
_smtbx_masks_void_nr
_smtbx_masks_void_average_x
_smtbx_masks_void_average_y
_smtbx_masks_void_average_z
_smtbx_masks_void_volume
_smtbx_masks_void_count_electrons
_smtbx_masks_void_content
1 0.000 0.447 0.750 162.9 69.1 (THF)
2 0.017 0.241 0.094 41.7 4.2 ?
3 -0.017 0.241 0.406 41.7 4.2 ?
4 0.000 0.553 0.250 162.9 69.0 (THF)
5 0.017 0.759 0.594 41.7 4.3 ?
6 -0.017 0.759 0.906 41.7 4.2 ?
7 0.483 0.259 0.906 41.7 4.2 ?
8 0.483 0.741 0.406 41.7 4.2 ?
9 0.500 0.053 0.250 162.9 69.0 (THF)
10 0.500 0.947 0.750 162.9 69.1 (THF)
11 0.517 0.259 0.594 41.7 4.3 ?
12 0.517 0.741 0.094 41.7 4.2 ?
